data_4110569
loop_
_publ_author_name
'Brandi L. Schottel'
'Helen T. Chifotides'
'Mikhail Shatruk'
'Abdellatif Chouai'
'Lisa M. P\'erez'
'John Bacsa'
'Kim R. Dunbar'

_publ_contact_author_address
; 
Department of Chemistry
Texas A&M University
PO Box 30012 
College Station 
Texas 77842-3012 
USA
;
_publ_contact_author_email bschottel@mail.chem.tamu.edu
_publ_contact_author_fax (979)8457177
_publ_contact_author_name 'Schottel, Brandi'
_publ_contact_author_phone (979)8621485
_publ_section_title
;
 Anion-\p Interactions as Controlling Elements in Self-Assembly Reactions
 of Ag(I) Complexes with \p-Acidic Aromatic Rings
;
_journal_name_full 'Journal of the American Chemical Society'
_journal_page_first 5895
_journal_page_last 5912
_journal_paper_doi 10.1021/ja0606273
_journal_volume 128
_journal_year 2006
_chemical_formula_sum 'C28 H22 Ag2 As2 F12 N14'
_chemical_formula_weight 1148.18
_chemical_name_common '[Ag2(bptz)2(CH3CN)2][AsF6]2'
_chemical_name_systematic
; 
 ? 
;
_space_group_IT_number 14
_symmetry_cell_setting monoclinic
_symmetry_space_group_name_Hall '-P 2ybc'
_symmetry_space_group_name_H-M 'P 1 21/c 1'
_atom_sites_solution_hydrogens geom
_atom_sites_solution_primary direct
_atom_sites_solution_secondary difmap
_audit_creation_method SHELXL-97
_cell_angle_alpha 90.00
_cell_angle_beta 98.529(9)
_cell_angle_gamma 90.00
_cell_formula_units_Z 2
_cell_length_a 8.288(4)
_cell_length_b 12.736(7)
_cell_length_c 17.504(9)
_cell_measurement_temperature 110(2)
_cell_volume 1827.2(16)
_computing_cell_refinement 'SMART V5.625 (Bruker, 2000)'
_computing_data_collection 'SMART V5.625 (Bruker, 2000)'
_computing_data_reduction 'SAINT V6.32 (Bruker, 2001)'
_computing_molecular_graphics 'X-Seed (Barbour, 2001)'
_computing_structure_refinement 'SHELXL-97 (Sheldrick, 1997)'
_computing_structure_solution 'SHELXS-97 (Sheldrick, 1997)'
_diffrn_ambient_temperature 110(2)
_diffrn_measured_fraction_theta_full 0.981
_diffrn_measured_fraction_theta_max 0.981
_diffrn_measurement_device_type 'SMART APEX CCD area-detector'
_diffrn_measurement_method 'profile data from \w scans'
_diffrn_radiation_monochromator graphite
_diffrn_radiation_source 'fine-focus sealed tube'
_diffrn_radiation_type MoK\a
_diffrn_radiation_wavelength 0.71073
_diffrn_reflns_av_R_equivalents 0.0519
_diffrn_reflns_av_sigmaI/netI 0.0584
_diffrn_reflns_limit_h_max 10
_diffrn_reflns_limit_h_min -10
_diffrn_reflns_limit_k_max 16
_diffrn_reflns_limit_k_min -16
_diffrn_reflns_limit_l_max 22
_diffrn_reflns_limit_l_min -14
_diffrn_reflns_number 13632
_diffrn_reflns_theta_full 27.58
_diffrn_reflns_theta_max 27.58
_diffrn_reflns_theta_min 1.99
_diffrn_standards_decay_% 0
_exptl_absorpt_coefficient_mu 2.976
_exptl_absorpt_correction_type multi-scan
_exptl_absorpt_process_details 'SADABS V2.03  (Bruker, 2003)'
_exptl_crystal_colour violet
_exptl_crystal_density_diffrn 2.087
_exptl_crystal_description block
_exptl_crystal_F_000 1112
_exptl_crystal_size_max 0.30
_exptl_crystal_size_mid 0.21
_exptl_crystal_size_min 0.15
_refine_diff_density_max 0.829
_refine_diff_density_min -0.774
_refine_diff_density_rms 0.108
_refine_ls_extinction_method none
_refine_ls_goodness_of_fit_ref 1.079
_refine_ls_hydrogen_treatment mixed
_refine_ls_matrix_type full
_refine_ls_number_parameters 318
_refine_ls_number_reflns 4165
_refine_ls_number_restraints 36
_refine_ls_restrained_S_all 1.099
_refine_ls_R_factor_all 0.0748
_refine_ls_R_factor_gt 0.0512
_refine_ls_shift/su_max 0.000
_refine_ls_shift/su_mean 0.000
_refine_ls_structure_factor_coef Fsqd
_refine_ls_weighting_details 'calc w=1/[\s^2^(Fo^2^)+(0.0210P)^2^+4.2707P] where P=(Fo^2^+2Fc^2^)/3'
_refine_ls_weighting_scheme calc
_refine_ls_wR_factor_gt 0.0854
_refine_ls_wR_factor_ref 0.0922
_reflns_number_gt 3248
_reflns_number_total 4165
_reflns_threshold_expression >2sigma(I)
_cod_data_source_file ja0606273si20060126_065857.cif
_cod_data_source_block e:\brandi\structures\4bs53a\work\4bs53am
_cod_original_cell_volume 1827.1(17)
_cod_database_code 4110569

loop_
_symmetry_equiv_pos_as_xyz
'x, y, z'
'-x, y+1/2, -z+1/2'
'-x, -y, -z'
'x, -y-1/2, z-1/2'

loop_
_atom_site_label
_atom_site_type_symbol
_atom_site_fract_x
_atom_site_fract_y
_atom_site_fract_z
_atom_site_U_iso_or_equiv
_atom_site_adp_type
_atom_site_occupancy
_atom_site_symmetry_multiplicity
_atom_site_calc_flag
_atom_site_refinement_flags
_atom_site_disorder_assembly
_atom_site_disorder_group
Ag1 Ag 0.49386(4) 0.06802(3) 0.37651(2) 0.03088(11) Uani 1 1 d . . .
As1A As -0.01164(6) 0.72385(4) 0.42622(3) 0.03411(15) Uani 0.50 1 d PD A -1
As1B As -0.01164(6) 0.72385(4) 0.42622(3) 0.03411(15) Uani 0.50 1 d PD B -2
F1A F 0.0115(10) 0.6460(5) 0.3513(4) 0.065(3) Uani 0.50 1 d PD A -1
F2A F 0.0464(7) 0.8293(4) 0.3740(4) 0.0510(18) Uani 0.50 1 d PD A -1
F3A F -0.2098(6) 0.7481(5) 0.3835(4) 0.046(2) Uani 0.50 1 d PD A -1
F4A F -0.0437(8) 0.8097(5) 0.4977(3) 0.0555(19) Uani 0.50 1 d PD A -1
F5A F -0.0763(8) 0.6248(5) 0.4753(4) 0.0541(18) Uani 0.50 1 d PD A -1
F6A F 0.1817(6) 0.7085(6) 0.4669(4) 0.057(2) Uani 0.50 1 d PD A -1
F1B F 0.1328(10) 0.8130(7) 0.4553(6) 0.141(6) Uani 0.50 1 d PD B -2
F2B F 0.0388(11) 0.7208(10) 0.3377(4) 0.149(7) Uani 0.50 1 d PD B -2
F3B F 0.1351(10) 0.6269(7) 0.4526(5) 0.112(4) Uani 0.50 1 d PD B -2
F4B F -0.1505(10) 0.6264(6) 0.4036(7) 0.165(7) Uani 0.50 1 d PD B -2
F5B F -0.0543(8) 0.7178(8) 0.5195(4) 0.098(4) Uani 0.50 1 d PD B -2
F6B F -0.1552(10) 0.8124(6) 0.4042(5) 0.107(5) Uani 0.50 1 d PD B -2
N1 N 0.4446(5) -0.2914(3) 0.3722(3) 0.0360(10) Uani 1 1 d . . .
N2 N 0.4571(4) -0.1169(3) 0.4229(2) 0.0239(8) Uani 1 1 d . . .
N3 N 0.3819(5) -0.0438(3) 0.2735(2) 0.0344(10) Uani 1 1 d . . .
N4 N 0.3741(5) 0.2349(3) 0.3652(2) 0.0305(9) Uani 1 1 d . . .
N5 N 0.4826(4) 0.1547(3) 0.5080(2) 0.0245(8) Uani 1 1 d . . .
N6 N 0.4963(5) 0.3281(3) 0.5593(3) 0.0341(10) Uani 1 1 d . . .
N7 N 0.7682(5) 0.0560(3) 0.3816(3) 0.0381(11) Uani 1 1 d . . .
C1 C 0.4236(5) -0.1861(4) 0.3653(3) 0.0267(10) Uani 1 1 d . . .
C2 C 0.3586(6) -0.1468(4) 0.2872(3) 0.0295(11) Uani 1 1 d . . .
C3 C 0.2820(6) -0.2140(4) 0.2313(3) 0.0396(13) Uani 1 1 d . . .
H3 H 0.2684 -0.2861 0.2428 0.048 Uiso 1 1 calc R . .
C4 C 0.2253(8) -0.1753(5) 0.1585(3) 0.0476(15) Uani 1 1 d . . .
H4 H 0.1703 -0.2200 0.1197 0.057 Uiso 1 1 calc R . .
C5 C 0.2499(8) -0.0707(5) 0.1431(3) 0.0519(15) Uani 1 1 d . . .
H5 H 0.2129 -0.0419 0.0936 0.062 Uiso 1 1 calc R . .
C6 C 0.3306(8) -0.0087(5) 0.2023(3) 0.0474(15) Uani 1 1 d . . .
H6 H 0.3502 0.0628 0.1913 0.057 Uiso 1 1 calc R . .
C7 C 0.4592(5) 0.2581(3) 0.5011(3) 0.0248(10) Uani 1 1 d . . .
C8 C 0.3884(5) 0.3012(4) 0.4253(3) 0.0283(11) Uani 1 1 d . . .
C9 C 0.3348(6) 0.4055(4) 0.4187(3) 0.0373(12) Uani 1 1 d . . .
H9 H 0.3478 0.4507 0.4624 0.045 Uiso 1 1 calc R . .
C10 C 0.2622(7) 0.4412(4) 0.3468(4) 0.0483(15) Uani 1 1 d . . .
H10 H 0.2235 0.5113 0.3403 0.058 Uiso 1 1 calc R . .
C11 C 0.2474(7) 0.3731(4) 0.2849(3) 0.0458(14) Uani 1 1 d . . .
H11 H 0.1984 0.3954 0.2350 0.055 Uiso 1 1 calc R . .
C12 C 0.3054(7) 0.2716(4) 0.2969(3) 0.0396(13) Uani 1 1 d . . .
H12 H 0.2955 0.2255 0.2538 0.048 Uiso 1 1 calc R . .
C13 C 0.9012(7) 0.0516(4) 0.3840(5) 0.0561(19) Uani 1 1 d . . .
C14 C 1.0796(9) 0.0474(7) 0.3852(9) 0.173(7) Uani 1 1 d . . .
H14A H 1.1156 0.1105 0.3605 0.260 Uiso 1 1 calc R . .
H14B H 1.1075 -0.0150 0.3570 0.260 Uiso 1 1 calc R . .
H14C H 1.1341 0.0437 0.4388 0.260 Uiso 1 1 calc R . .

loop_
_atom_site_aniso_label
_atom_site_aniso_U_11
_atom_site_aniso_U_22
_atom_site_aniso_U_33
_atom_site_aniso_U_23
_atom_site_aniso_U_13
_atom_site_aniso_U_12
Ag1 0.02494(18) 0.03111(19) 0.0363(2) -0.00613(18) 0.00342(15) -0.00085(15)
As1A 0.0263(3) 0.0359(3) 0.0398(3) -0.0031(2) 0.0036(2) -0.0041(2)
As1B 0.0263(3) 0.0359(3) 0.0398(3) -0.0031(2) 0.0036(2) -0.0041(2)
F1A 0.091(7) 0.065(5) 0.044(5) -0.020(4) 0.023(5) 0.021(5)
F2A 0.046(4) 0.045(4) 0.064(5) 0.020(4) 0.014(4) -0.011(3)
F3A 0.027(3) 0.081(6) 0.028(4) -0.001(4) 0.001(3) 0.005(4)
F4A 0.068(5) 0.062(5) 0.035(4) -0.026(4) 0.005(4) -0.008(4)
F5A 0.063(5) 0.045(4) 0.057(5) 0.014(4) 0.022(4) -0.010(4)
F6A 0.023(3) 0.105(7) 0.042(4) 0.028(5) -0.004(3) 0.003(4)
F1B 0.106(9) 0.127(10) 0.207(15) -0.084(10) 0.080(9) -0.087(8)
F2B 0.079(8) 0.33(2) 0.039(6) 0.018(10) 0.018(5) 0.105(12)
F3B 0.090(8) 0.131(10) 0.113(9) 0.009(8) 0.009(6) 0.070(7)
F4B 0.097(9) 0.090(8) 0.30(2) -0.050(10) -0.016(11) -0.053(7)
F5B 0.042(5) 0.177(11) 0.081(7) 0.041(8) 0.026(5) 0.019(6)
F6B 0.116(9) 0.090(8) 0.135(11) 0.078(7) 0.081(8) 0.075(7)
N1 0.035(2) 0.033(2) 0.039(3) -0.010(2) -0.001(2) 0.0033(18)
N2 0.0214(19) 0.0240(19) 0.027(2) -0.0047(17) 0.0059(16) 0.0010(15)
N3 0.038(2) 0.037(2) 0.028(2) -0.0044(19) 0.0050(19) -0.0014(18)
N4 0.032(2) 0.031(2) 0.029(2) -0.0014(19) 0.0071(18) -0.0025(17)
N5 0.0229(19) 0.0230(19) 0.028(2) -0.0035(17) 0.0059(17) -0.0010(15)
N6 0.036(2) 0.027(2) 0.037(3) -0.0092(19) 0.000(2) 0.0001(18)
N7 0.028(2) 0.037(2) 0.052(3) -0.009(2) 0.012(2) -0.0035(18)
C1 0.021(2) 0.027(2) 0.033(3) -0.009(2) 0.006(2) 0.0026(18)
C2 0.026(2) 0.035(3) 0.028(3) -0.010(2) 0.006(2) 0.006(2)
C3 0.047(3) 0.037(3) 0.033(3) -0.014(2) 0.000(3) 0.003(2)
C4 0.063(4) 0.049(3) 0.027(3) -0.016(3) -0.004(3) 0.002(3)
C5 0.070(4) 0.053(4) 0.032(3) -0.008(3) 0.005(3) 0.005(3)
C6 0.069(4) 0.039(3) 0.033(3) -0.003(3) 0.008(3) -0.005(3)
C7 0.021(2) 0.024(2) 0.030(3) -0.005(2) 0.006(2) -0.0050(18)
C8 0.025(2) 0.026(2) 0.035(3) 0.004(2) 0.008(2) -0.0076(18)
C9 0.046(3) 0.025(3) 0.042(3) 0.001(2) 0.013(3) -0.002(2)
C10 0.059(4) 0.032(3) 0.055(4) 0.014(3) 0.011(3) 0.001(3)
C11 0.061(4) 0.035(3) 0.040(3) 0.013(3) 0.006(3) -0.001(3)
C12 0.049(3) 0.036(3) 0.034(3) 0.002(2) 0.007(3) -0.001(2)
C13 0.032(3) 0.023(3) 0.118(6) -0.016(3) 0.028(3) -0.006(2)
C14 0.031(4) 0.075(6) 0.43(2) 0.004(9) 0.083(8) -0.001(4)

loop_
_atom_type_symbol
_atom_type_description
_atom_type_scat_dispersion_real
_atom_type_scat_dispersion_imag
_atom_type_scat_source
C C 0.0033 0.0016 'International Tables Vol C Tables 4.2.6.8 and 6.1.1.4'
H H 0.0000 0.0000 'International Tables Vol C Tables 4.2.6.8 and 6.1.1.4'
N N 0.0061 0.0033 'International Tables Vol C Tables 4.2.6.8 and 6.1.1.4'
F F 0.0171 0.0103 'International Tables Vol C Tables 4.2.6.8 and 6.1.1.4'
As As 0.0499 2.0058 'International Tables Vol C Tables 4.2.6.8 and 6.1.1.4'
Ag Ag -0.8971 1.1015 'International Tables Vol C Tables 4.2.6.8 and 6.1.1.4'

loop_
_geom_angle_atom_site_label_1
_geom_angle_atom_site_label_2
_geom_angle_atom_site_label_3
_geom_angle
_geom_angle_site_symmetry_1
N7 Ag1 N4 118.35(14) .
N7 Ag1 N3 105.41(15) .
N4 Ag1 N3 111.53(14) .
N7 Ag1 N2 95.30(14) .
N4 Ag1 N2 143.53(13) .
N3 Ag1 N2 68.44(14) .
N7 Ag1 N5 99.41(14) .
N4 Ag1 N5 67.31(13) .
N3 Ag1 N5 151.20(13) .
N2 Ag1 N5 95.20(12) .
F5A As1A F6A 93.1(3) .
F5A As1A F1A 92.2(3) .
F6A As1A F1A 92.9(3) .
F5A As1A F4A 90.6(3) .
F6A As1A F4A 90.4(3) .
F1A As1A F4A 175.6(3) .
F5A As1A F3A 90.1(3) .
F6A As1A F3A 176.4(3) .
F1A As1A F3A 88.8(3) .
F4A As1A F3A 87.8(3) .
F5A As1A F2A 177.3(3) .
F6A As1A F2A 89.5(3) .
F1A As1A F2A 88.4(3) .
F4A As1A F2A 88.6(3) .
F3A As1A F2A 87.3(3) .
N6 N1 C1 117.3(4) 3_656
N5 N2 C1 117.1(4) 3_656
N5 N2 Ag1 125.7(3) 3_656
C1 N2 Ag1 113.2(3) .
C6 N3 C2 117.2(4) .
C6 N3 Ag1 122.9(4) .
C2 N3 Ag1 119.8(3) .
C12 N4 C8 117.4(4) .
C12 N4 Ag1 121.0(3) .
C8 N4 Ag1 121.2(3) .
N2 N5 C7 118.1(4) 3_656
N2 N5 Ag1 127.0(3) 3_656
C7 N5 Ag1 111.5(3) .
N1 N6 C7 117.7(4) 3_656
C13 N7 Ag1 179.0(5) .
N2 C1 N1 125.1(5) .
N2 C1 C2 118.7(4) .
N1 C1 C2 116.1(4) .
N3 C2 C3 122.5(5) .
N3 C2 C1 116.7(4) .
C3 C2 C1 120.8(5) .
C4 C3 C2 119.3(5) .
C5 C4 C3 119.0(5) .
C4 C5 C6 118.1(6) .
N3 C6 C5 123.9(5) .
N5 C7 N6 124.6(4) .
N5 C7 C8 118.8(4) .
N6 C7 C8 116.6(4) .
N4 C8 C9 122.9(5) .
N4 C8 C7 116.7(4) .
C9 C8 C7 120.4(5) .
C10 C9 C8 118.3(5) .
C11 C10 C9 118.8(5) .
C10 C11 C12 118.7(5) .
N4 C12 C11 123.8(5) .
N7 C13 C14 178.5(10) .

loop_
_geom_bond_atom_site_label_1
_geom_bond_atom_site_label_2
_geom_bond_distance
_geom_bond_site_symmetry_2
Ag1 N7 2.268(4) .
Ag1 N4 2.341(4) .
Ag1 N3 2.376(4) .
Ag1 N2 2.524(4) .
Ag1 N5 2.567(4) .
As1A F5A 1.659(5) .
As1A F6A 1.666(5) .
As1A F1A 1.678(5) .
As1A F4A 1.712(5) .
As1A F3A 1.729(5) .
As1A F2A 1.733(5) .
N1 N6 1.312(6) 3_656
N1 C1 1.356(6) .
N2 N5 1.329(5) 3_656
N2 C1 1.337(6) .
N3 C6 1.333(7) .
N3 C2 1.353(6) .
N4 C12 1.331(7) .
N4 C8 1.340(6) .
N5 N2 1.329(5) 3_656
N5 C7 1.334(6) .
N6 N1 1.312(6) 3_656
N6 C7 1.355(6) .
N7 C13 1.098(6) .
C1 C2 1.480(7) .
C2 C3 1.382(7) .
C3 C4 1.381(8) .
C4 C5 1.380(8) .
C5 C6 1.392(8) .
C7 C8 1.475(7) .
C8 C9 1.400(7) .
C9 C10 1.390(8) .
C10 C11 1.378(8) .
C11 C12 1.384(7) .
C13 C14 1.477(8) .
